data_1560023
loop_
_publ_author_name
'Litle, Elishua D.'
'Wilkins, Lewis C.'
'Gabba\"i, Fran\,cois P.'

_publ_section_title
;
 Ligand-enforced intimacy between a gold cation and a carbenium ion:
 impact on stability and reactivity
;
_journal_issue 11
_journal_name_full 'Chemical Science'
_journal_page_first 3929
_journal_page_last 3936
_journal_paper_doi 10.1039/D0SC05777K
_journal_volume 12
_journal_year 2021
_chemical_formula_moiety 'C F3 O3 S, C32 H25 N P'
_chemical_formula_sum 'C33 H25 F3 N O3 P S'
_chemical_formula_weight 603.57
_chemical_name_systematic C33H25F3NO3PS
_space_group_crystal_system monoclinic
_space_group_IT_number 14
_space_group_name_Hall '-P 2ybc'
_space_group_name_H-M_alt 'P 1 21/c 1'
_atom_sites_solution_hydrogens geom
_atom_sites_solution_primary direct
_audit_creation_date 2020-10-16
_audit_creation_method
;
Olex2 1.2
(compiled 2018.05.29 svn.r3508 for OlexSys, GUI svn.r5506)
;
_audit_update_record
;
2020-10-16 deposited with the CCDC.	2021-01-08 downloaded from the CCDC.
;
_cell_angle_alpha 90
_cell_angle_beta 107.362(2)
_cell_angle_gamma 90
_cell_formula_units_Z 4
_cell_length_a 16.1620(10)
_cell_length_b 12.9217(8)
_cell_length_c 14.4246(9)
_cell_measurement_reflns_used 9225
_cell_measurement_temperature 110(2)
_cell_measurement_theta_max 72.21
_cell_measurement_theta_min 4.46
_cell_volume 2875.2(3)
_computing_cell_refinement 'SAINT V8.38A (?, 2016)'
_computing_data_reduction 'SAINT V8.38A (?, 2016)'
_computing_molecular_graphics 'Olex2 (Dolomanov et al., 2009)'
_computing_publication_material 'Olex2 (Dolomanov et al., 2009)'
_computing_structure_refinement 'XL (Sheldrick, 2008)'
_computing_structure_solution 'XS (Sheldrick, 2008)'
_diffrn_ambient_temperature 110.01
_diffrn_measured_fraction_theta_full 0.999
_diffrn_measured_fraction_theta_max 0.998
_diffrn_measurement_device_type 'Bruker APEX-II CCD'
_diffrn_measurement_method '\f and \w scans'
_diffrn_radiation_type CuK\a
_diffrn_radiation_wavelength 1.54178
_diffrn_reflns_av_R_equivalents 0.0369
_diffrn_reflns_av_unetI/netI 0.0209
_diffrn_reflns_Laue_measured_fraction_full 0.999
_diffrn_reflns_Laue_measured_fraction_max 0.998
_diffrn_reflns_limit_h_max 19
_diffrn_reflns_limit_h_min -19
_diffrn_reflns_limit_k_max 15
_diffrn_reflns_limit_k_min -13
_diffrn_reflns_limit_l_max 17
_diffrn_reflns_limit_l_min -17
_diffrn_reflns_number 41983
_diffrn_reflns_point_group_measured_fraction_full 0.999
_diffrn_reflns_point_group_measured_fraction_max 0.998
_diffrn_reflns_theta_full 67.679
_diffrn_reflns_theta_max 72.200
_diffrn_reflns_theta_min 2.865
_diffrn_standards_number 0
_exptl_absorpt_coefficient_mu 2.005
_exptl_absorpt_correction_T_max 0.7536
_exptl_absorpt_correction_T_min 0.6004
_exptl_absorpt_correction_type multi-scan
_exptl_absorpt_process_details
'SADABS-2016/2 (Bruker,2016/2) was used for absorption correction. wR2(int) was 0.1006 before and 0.0627 after correction. The Ratio of minimum to maximum transmission is 0.7967. The \l/2 correction factor is Not present.'
_exptl_crystal_colour yellow
_exptl_crystal_colour_primary yellow
_exptl_crystal_density_diffrn 1.394
_exptl_crystal_description plate
_exptl_crystal_F_000 1248
_exptl_crystal_size_max 0.283
_exptl_crystal_size_mid 0.189
_exptl_crystal_size_min 0.13
_refine_diff_density_max 1.482
_refine_diff_density_min -0.336
_refine_diff_density_rms 0.055
_refine_ls_extinction_method none
_refine_ls_goodness_of_fit_ref 1.045
_refine_ls_hydrogen_treatment constr
_refine_ls_matrix_type full
_refine_ls_number_parameters 380
_refine_ls_number_reflns 5662
_refine_ls_number_restraints 0
_refine_ls_restrained_S_all 1.045
_refine_ls_R_factor_all 0.0478
_refine_ls_R_factor_gt 0.0428
_refine_ls_shift/su_max 0.000
_refine_ls_shift/su_mean 0.000
_refine_ls_structure_factor_coef Fsqd
_refine_ls_weighting_details 'w=1/[\s^2^(Fo^2^)+(0.0555P)^2^+2.5537P] where P=(Fo^2^+2Fc^2^)/3'
_refine_ls_weighting_scheme calc
_refine_ls_wR_factor_gt 0.1114
_refine_ls_wR_factor_ref 0.1170
_reflns_Friedel_coverage 0.000
_reflns_number_gt 5067
_reflns_number_total 5662
_reflns_threshold_expression 'I > 2\s(I)'
_cod_data_source_file d0sc05777k2.cif
_cod_data_source_block eli52_0ma_a
_cod_depositor_comments 'Adding full bibliography for 1560018--1560030.cif.'
_cod_database_code 1560023
_shelxl_version_number 2013-3
_shelx_space_group_comment
;
The symmetry employed for this shelxl refinement is uniquely defined
by the following loop, which should always be used as a source of
symmetry information in preference to the above space-group names.
They are only intended as comments.
;
_shelx_estimated_absorpt_t_max 0.781
_shelx_estimated_absorpt_t_min 0.601
_olex2_refinement_description
;
1. Fixed Uiso
 At 1.2 times of:
  All C(H) groups
 At 1.5 times of:
  All C(H,H,H) groups
2.a Aromatic/amide H refined with riding coordinates:
 C11(H11), C7(H7), C17(H17), C26(H26), C14(H14), C12(H12), C10(H10), C8(H8),
 C13(H13), C20(H20), C18(H18), C19(H19), C25(H25), C9(H9), C28(H28), C24(H24),
 C22(H22), C23(H23), C29(H29), C32(H32), C30(H30), C31(H31)
2.b Idealised Me refined as rotating group:
 C1(H1A,H1B,H1C)
;
_olex2_submission_original_sample_id Eli52
_olex2_submission_special_instructions 'No special instructions were received'

loop_
_space_group_symop_operation_xyz
'x, y, z'
'-x, y+1/2, -z+1/2'
'-x, -y, -z'
'x, -y-1/2, z-1/2'

loop_
_atom_site_label
_atom_site_type_symbol
_atom_site_fract_x
_atom_site_fract_y
_atom_site_fract_z
_atom_site_U_iso_or_equiv
_atom_site_adp_type
_atom_site_occupancy
_atom_site_site_symmetry_order
_atom_site_calc_flag
_atom_site_refinement_flags_posn
_atom_site_refinement_flags_adp
_atom_site_refinement_flags_occupancy
_atom_site_disorder_assembly
_atom_site_disorder_group
S1 S 0.43727(3) 0.75357(3) 0.35534(3) 0.02573(12) Uani 1 1 d . . . . .
P1 P 0.89237(3) 0.72871(4) 0.88320(4) 0.02984(13) Uani 1 1 d . . . . .
F2 F 0.27386(8) 0.72829(11) 0.34643(10) 0.0468(3) Uani 1 1 d . . . . .
F1 F 0.30825(9) 0.88544(10) 0.32713(11) 0.0494(3) Uani 1 1 d . . . . .
F3 F 0.34874(9) 0.81617(13) 0.46953(10) 0.0531(4) Uani 1 1 d . . . . .
O1 O 0.49608(9) 0.83849(11) 0.39205(11) 0.0355(3) Uani 1 1 d . . . . .
O2 O 0.41334(10) 0.73807(11) 0.25229(10) 0.0363(3) Uani 1 1 d . . . . .
O3 O 0.45626(10) 0.66067(11) 0.41318(10) 0.0379(3) Uani 1 1 d . . . . .
N1 N 0.58774(9) 0.85256(12) 0.72611(11) 0.0237(3) Uani 1 1 d . . . . .
C5 C 0.68100(11) 0.85634(14) 0.89165(13) 0.0231(3) Uani 1 1 d . . . . .
C4 C 0.62187(11) 0.90641(13) 0.81053(13) 0.0229(3) Uani 1 1 d . . . . .
C3 C 0.66142(11) 0.69662(14) 0.80010(13) 0.0242(4) Uani 1 1 d . . . . .
C11 C 0.59957(11) 1.01178(14) 0.81989(14) 0.0261(4) Uani 1 1 d . . . . .
H11 H 0.5593 1.0460 0.7671 0.031 Uiso 1 1 calc R . . . .
C15 C 0.76066(12) 0.69723(13) 0.97084(13) 0.0241(3) Uani 1 1 d . . . . .
C6 C 0.70114(11) 0.75119(13) 0.88524(13) 0.0233(4) Uani 1 1 d . . . . .
C2 C 0.60477(11) 0.74924(13) 0.71861(14) 0.0238(4) Uani 1 1 d . . . . .
C16 C 0.84864(12) 0.68173(14) 0.98027(13) 0.0253(4) Uani 1 1 d . . . . .
C7 C 0.56670(12) 0.69293(15) 0.63220(14) 0.0286(4) Uani 1 1 d . . . . .
H7 H 0.5299 0.7270 0.5768 0.034 Uiso 1 1 calc R . . . .
C17 C 0.89998(12) 0.63142(15) 1.06339(14) 0.0290(4) Uani 1 1 d . . . . .
H17 H 0.9598 0.6206 1.0710 0.035 Uiso 1 1 calc R . . . .
C26 C 0.88226(12) 0.51092(15) 0.84491(14) 0.0289(4) Uani 1 1 d . . . . .
H26 H 0.8743 0.5017 0.9070 0.035 Uiso 1 1 calc R . . . .
C14 C 0.71768(12) 0.91443(14) 0.97818(14) 0.0276(4) Uani 1 1 d . . . . .
H14 H 0.7579 0.8822 1.0323 0.033 Uiso 1 1 calc R . . . .
C12 C 0.63603(12) 1.06341(14) 0.90456(14) 0.0286(4) Uani 1 1 d . . . . .
H12 H 0.6206 1.1336 0.9099 0.034 Uiso 1 1 calc R . . . .
C21 C 0.89313(12) 0.61044(15) 0.81305(13) 0.0283(4) Uani 1 1 d . . . . .
C10 C 0.67456(12) 0.58794(14) 0.79250(15) 0.0288(4) Uani 1 1 d . . . . .
H10 H 0.7109 0.5518 0.8469 0.035 Uiso 1 1 calc R . . . .
C8 C 0.58291(12) 0.58941(16) 0.62852(15) 0.0317(4) Uani 1 1 d . . . . .
H8 H 0.5575 0.5528 0.5698 0.038 Uiso 1 1 calc R . . . .
C13 C 0.69600(12) 1.01547(15) 0.98443(14) 0.0291(4) Uani 1 1 d . . . . .
H13 H 0.7212 1.0535 1.0424 0.035 Uiso 1 1 calc R . . . .
C20 C 0.72588(12) 0.66151(15) 1.04260(14) 0.0298(4) Uani 1 1 d . . . . .
H20 H 0.6660 0.6714 1.0354 0.036 Uiso 1 1 calc R . . . .
C18 C 0.86523(13) 0.59697(15) 1.13485(14) 0.0310(4) Uani 1 1 d . . . . .
H18 H 0.9012 0.5633 1.1910 0.037 Uiso 1 1 calc R . . . .
C19 C 0.77807(13) 0.61169(15) 1.12433(15) 0.0314(4) Uani 1 1 d . . . . .
H19 H 0.7541 0.5877 1.1730 0.038 Uiso 1 1 calc R . . . .
C25 C 0.88296(12) 0.42497(17) 0.78728(15) 0.0330(4) Uani 1 1 d . . . . .
H25 H 0.8745 0.3578 0.8097 0.040 Uiso 1 1 calc R . . . .
C1 C 0.52610(13) 0.90511(15) 0.64211(14) 0.0308(4) Uani 1 1 d . . . . .
H1A H 0.4667 0.8936 0.6439 0.046 Uiso 1 1 calc GR . . . .
H1B H 0.5326 0.8769 0.5816 0.046 Uiso 1 1 calc GR . . . .
H1C H 0.5383 0.9795 0.6453 0.046 Uiso 1 1 calc GR . . . .
C27 C 1.00781(13) 0.74257(16) 0.95061(15) 0.0324(4) Uani 1 1 d . . . . .
C9 C 0.63640(13) 0.53533(15) 0.70947(16) 0.0332(4) Uani 1 1 d . . . . .
H9 H 0.6455 0.4630 0.7057 0.040 Uiso 1 1 calc R . . . .
C33 C 0.33702(12) 0.79817(16) 0.37521(15) 0.0320(4) Uani 1 1 d . . . . .
C28 C 1.07129(13) 0.67111(17) 0.94691(16) 0.0355(4) Uani 1 1 d . . . . .
H28 H 1.0557 0.6114 0.9071 0.043 Uiso 1 1 calc R . . . .
C24 C 0.89593(14) 0.43671(18) 0.69748(15) 0.0376(5) Uani 1 1 d . . . . .
H24 H 0.8967 0.3780 0.6581 0.045 Uiso 1 1 calc R . . . .
C22 C 0.90538(14) 0.62169(18) 0.72183(15) 0.0384(5) Uani 1 1 d . . . . .
H22 H 0.9122 0.6888 0.6981 0.046 Uiso 1 1 calc R . . . .
C23 C 0.90771(16) 0.5351(2) 0.66559(16) 0.0443(5) Uani 1 1 d . . . . .
H23 H 0.9175 0.5435 0.6043 0.053 Uiso 1 1 calc R . . . .
C29 C 1.15728(15) 0.6865(2) 1.00093(18) 0.0466(6) Uani 1 1 d . . . . .
H29 H 1.2000 0.6375 0.9974 0.056 Uiso 1 1 calc R . . . .
C32 C 1.03296(17) 0.8306(2) 1.00787(19) 0.0490(6) Uani 1 1 d . . . . .
H32 H 0.9911 0.8816 1.0096 0.059 Uiso 1 1 calc R . . . .
C30 C 1.18085(17) 0.7717(2) 1.0592(2) 0.0564(7) Uani 1 1 d . . . . .
H30 H 1.2395 0.7810 1.0972 0.068 Uiso 1 1 calc R . . . .
C31 C 1.1192(2) 0.8440(3) 1.0625(2) 0.0611(8) Uani 1 1 d . . . . .
H31 H 1.1356 0.9035 1.1025 0.073 Uiso 1 1 calc R . . . .

loop_
_atom_site_aniso_label
_atom_site_aniso_U_11
_atom_site_aniso_U_22
_atom_site_aniso_U_33
_atom_site_aniso_U_23
_atom_site_aniso_U_13
_atom_site_aniso_U_12
S1 0.0281(2) 0.0196(2) 0.0308(2) -0.00059(16) 0.01081(18) 0.00135(16)
P1 0.0286(3) 0.0261(3) 0.0391(3) 0.00643(19) 0.0166(2) 0.00279(18)
F2 0.0318(6) 0.0533(8) 0.0551(8) -0.0025(6) 0.0125(6) -0.0146(6)
F1 0.0416(7) 0.0363(7) 0.0750(10) 0.0068(6) 0.0245(7) 0.0144(6)
F3 0.0424(7) 0.0808(11) 0.0426(7) -0.0179(7) 0.0226(6) -0.0042(7)
O1 0.0290(7) 0.0261(7) 0.0529(9) -0.0027(6) 0.0146(6) -0.0040(5)
O2 0.0448(8) 0.0349(8) 0.0320(7) -0.0003(6) 0.0157(6) 0.0076(6)
O3 0.0476(8) 0.0231(7) 0.0365(8) 0.0020(6) 0.0029(6) 0.0012(6)
N1 0.0202(7) 0.0229(7) 0.0279(7) 0.0015(6) 0.0070(6) -0.0009(6)
C5 0.0209(8) 0.0217(8) 0.0284(9) 0.0010(7) 0.0101(7) -0.0008(6)
C4 0.0197(8) 0.0213(8) 0.0295(9) 0.0008(7) 0.0100(7) -0.0026(6)
C3 0.0198(8) 0.0224(9) 0.0326(9) -0.0014(7) 0.0109(7) -0.0015(6)
C11 0.0239(8) 0.0214(8) 0.0337(9) 0.0040(7) 0.0096(7) 0.0000(7)
C15 0.0263(8) 0.0178(8) 0.0287(9) -0.0008(7) 0.0090(7) 0.0003(6)
C6 0.0192(8) 0.0221(8) 0.0301(9) 0.0021(7) 0.0097(7) -0.0004(6)
C2 0.0191(8) 0.0234(9) 0.0311(9) -0.0010(7) 0.0110(7) -0.0019(6)
C16 0.0264(9) 0.0206(8) 0.0305(9) 0.0014(7) 0.0108(7) 0.0001(7)
C7 0.0235(8) 0.0304(10) 0.0317(9) -0.0019(8) 0.0078(7) -0.0022(7)
C17 0.0259(9) 0.0251(9) 0.0347(10) 0.0029(7) 0.0072(7) 0.0024(7)
C26 0.0268(9) 0.0325(10) 0.0281(9) 0.0036(7) 0.0094(7) 0.0043(7)
C14 0.0285(9) 0.0244(9) 0.0290(9) 0.0008(7) 0.0072(7) -0.0007(7)
C12 0.0297(9) 0.0185(8) 0.0396(10) 0.0000(7) 0.0135(8) 0.0001(7)
C21 0.0223(8) 0.0337(10) 0.0281(9) 0.0056(7) 0.0065(7) 0.0034(7)
C10 0.0248(9) 0.0226(9) 0.0394(10) -0.0016(7) 0.0104(8) 0.0008(7)
C8 0.0258(9) 0.0327(10) 0.0369(10) -0.0106(8) 0.0100(8) -0.0057(7)
C13 0.0325(10) 0.0236(9) 0.0314(9) -0.0039(7) 0.0099(8) -0.0036(7)
C20 0.0280(9) 0.0269(9) 0.0378(10) 0.0024(8) 0.0147(8) 0.0013(7)
C18 0.0352(10) 0.0250(9) 0.0310(9) 0.0032(7) 0.0072(8) 0.0039(8)
C19 0.0382(10) 0.0267(9) 0.0335(10) 0.0053(8) 0.0173(8) 0.0011(8)
C25 0.0274(9) 0.0360(11) 0.0352(10) 0.0005(8) 0.0088(8) 0.0022(8)
C1 0.0318(10) 0.0255(9) 0.0317(10) 0.0020(7) 0.0042(8) 0.0014(7)
C27 0.0306(10) 0.0337(10) 0.0376(11) 0.0033(8) 0.0174(8) -0.0058(8)
C9 0.0297(9) 0.0228(9) 0.0471(12) -0.0076(8) 0.0116(8) -0.0011(7)
C33 0.0288(9) 0.0335(10) 0.0363(10) -0.0037(8) 0.0134(8) -0.0030(8)
C28 0.0278(9) 0.0374(11) 0.0444(11) 0.0084(9) 0.0157(8) -0.0021(8)
C24 0.0347(10) 0.0456(12) 0.0315(10) -0.0050(9) 0.0084(8) 0.0011(9)
C22 0.0404(11) 0.0429(12) 0.0315(10) 0.0106(9) 0.0102(9) -0.0007(9)
C23 0.0462(12) 0.0604(15) 0.0276(10) 0.0018(10) 0.0132(9) -0.0015(11)
C29 0.0315(11) 0.0559(14) 0.0541(14) 0.0162(11) 0.0152(10) -0.0069(10)
C32 0.0500(13) 0.0467(13) 0.0607(15) -0.0126(11) 0.0326(12) -0.0141(11)
C30 0.0369(13) 0.081(2) 0.0514(15) 0.0088(13) 0.0140(11) -0.0239(13)
C31 0.0658(17) 0.0723(19) 0.0528(15) -0.0184(13) 0.0292(13) -0.0409(15)

loop_
_atom_type_symbol
_atom_type_description
_atom_type_scat_dispersion_real
_atom_type_scat_dispersion_imag
_atom_type_scat_source
C C 0.0181 0.0091 'International Tables Vol C Tables 4.2.6.8 and 6.1.1.4'
H H 0.0000 0.0000 'International Tables Vol C Tables 4.2.6.8 and 6.1.1.4'
F F 0.0727 0.0534 'International Tables Vol C Tables 4.2.6.8 and 6.1.1.4'
N N 0.0311 0.0180 'International Tables Vol C Tables 4.2.6.8 and 6.1.1.4'
O O 0.0492 0.0322 'International Tables Vol C Tables 4.2.6.8 and 6.1.1.4'
P P 0.2955 0.4335 'International Tables Vol C Tables 4.2.6.8 and 6.1.1.4'
S S 0.3331 0.5567 'International Tables Vol C Tables 4.2.6.8 and 6.1.1.4'

loop_
_geom_angle_atom_site_label_1
_geom_angle_atom_site_label_2
_geom_angle_atom_site_label_3
_geom_angle
_geom_angle_site_symmetry_1
_geom_angle_site_symmetry_3
_geom_angle_publ_flag
O1 S1 C33 102.77(9) . . ?
O2 S1 O1 115.50(9) . . ?
O2 S1 O3 115.37(9) . . ?
O2 S1 C33 103.29(9) . . ?
O3 S1 O1 114.65(9) . . ?
O3 S1 C33 102.61(10) . . ?
C21 P1 C16 102.19(8) . . ?
C21 P1 C27 101.55(9) . . ?
C27 P1 C16 100.87(9) . . ?
C4 N1 C2 121.84(15) . . ?
C4 N1 C1 119.24(15) . . ?
C2 N1 C1 118.80(15) . . ?
C6 C5 C4 119.73(16) . . ?
C6 C5 C14 121.49(17) . . ?
C14 C5 C4 118.78(16) . . ?
N1 C4 C5 119.55(16) . . ?
N1 C4 C11 121.62(16) . . ?
C11 C4 C5 118.83(16) . . ?
C6 C3 C2 119.82(16) . . ?
C6 C3 C10 121.61(17) . . ?
C2 C3 C10 118.56(17) . . ?
C12 C11 C4 119.94(17) . . ?
C16 C15 C6 122.12(16) . . ?
C20 C15 C6 117.73(16) . . ?
C20 C15 C16 120.15(17) . . ?
C5 C6 C15 120.10(16) . . ?
C3 C6 C5 119.42(17) . . ?
C3 C6 C15 120.38(16) . . ?
N1 C2 C3 119.47(16) . . ?
N1 C2 C7 121.62(17) . . ?
C7 C2 C3 118.91(16) . . ?
C15 C16 P1 119.04(14) . . ?
C17 C16 P1 122.61(14) . . ?
C17 C16 C15 118.35(17) . . ?
C8 C7 C2 119.95(18) . . ?
C18 C17 C16 121.24(17) . . ?
C25 C26 C21 121.05(18) . . ?
C13 C14 C5 120.99(18) . . ?
C11 C12 C13 121.74(17) . . ?
C26 C21 P1 124.34(14) . . ?
C26 C21 C22 118.31(19) . . ?
C22 C21 P1 117.35(16) . . ?
C9 C10 C3 121.45(18) . . ?
C7 C8 C9 121.92(18) . . ?
C14 C13 C12 119.70(18) . . ?
C19 C20 C15 120.44(17) . . ?
C19 C18 C17 119.95(18) . . ?
C18 C19 C20 119.87(18) . . ?
C24 C25 C26 120.3(2) . . ?
C28 C27 P1 123.93(17) . . ?
C28 C27 C32 118.4(2) . . ?
C32 C27 P1 117.64(17) . . ?
C10 C9 C8 119.16(18) . . ?
F2 C33 S1 111.80(14) . . ?
F2 C33 F3 107.31(16) . . ?
F1 C33 S1 111.99(14) . . ?
F1 C33 F2 107.17(17) . . ?
F1 C33 F3 107.69(17) . . ?
F3 C33 S1 110.65(14) . . ?
C29 C28 C27 120.5(2) . . ?
C25 C24 C23 119.2(2) . . ?
C23 C22 C21 120.2(2) . . ?
C24 C23 C22 121.0(2) . . ?
C30 C29 C28 120.5(2) . . ?
C31 C32 C27 120.2(3) . . ?
C29 C30 C31 119.7(2) . . ?
C30 C31 C32 120.6(3) . . ?

loop_
_geom_bond_atom_site_label_1
_geom_bond_atom_site_label_2
_geom_bond_distance
_geom_bond_site_symmetry_2
_geom_bond_publ_flag
S1 O1 1.4448(14) . ?
S1 O2 1.4340(15) . ?
S1 O3 1.4417(14) . ?
S1 C33 1.821(2) . ?
P1 C16 1.8490(18) . ?
P1 C21 1.835(2) . ?
P1 C27 1.837(2) . ?
F2 C33 1.333(2) . ?
F1 C33 1.333(2) . ?
F3 C33 1.337(2) . ?
N1 C4 1.368(2) . ?
N1 C2 1.374(2) . ?
N1 C1 1.484(2) . ?
C5 C4 1.426(2) . ?
C5 C6 1.407(2) . ?
C5 C14 1.425(3) . ?
C4 C11 1.425(2) . ?
C3 C6 1.395(3) . ?
C3 C2 1.428(3) . ?
C3 C10 1.429(2) . ?
C11 C12 1.362(3) . ?
C15 C6 1.492(2) . ?
C15 C16 1.402(2) . ?
C15 C20 1.396(3) . ?
C2 C7 1.416(3) . ?
C16 C17 1.398(3) . ?
C7 C8 1.367(3) . ?
C17 C18 1.386(3) . ?
C26 C21 1.394(3) . ?
C26 C25 1.389(3) . ?
C14 C13 1.362(3) . ?
C12 C13 1.409(3) . ?
C21 C22 1.396(3) . ?
C10 C9 1.355(3) . ?
C8 C9 1.413(3) . ?
C20 C19 1.386(3) . ?
C18 C19 1.384(3) . ?
C25 C24 1.381(3) . ?
C27 C28 1.393(3) . ?
C27 C32 1.393(3) . ?
C28 C29 1.390(3) . ?
C24 C23 1.384(3) . ?
C22 C23 1.390(3) . ?
C29 C30 1.369(4) . ?
C32 C31 1.392(4) . ?
C30 C31 1.377(5) . ?

loop_
_geom_torsion_atom_site_label_1
_geom_torsion_atom_site_label_2
_geom_torsion_atom_site_label_3
_geom_torsion_atom_site_label_4
_geom_torsion
_geom_torsion_site_symmetry_1
_geom_torsion_site_symmetry_2
_geom_torsion_site_symmetry_3
_geom_torsion_site_symmetry_4
_geom_torsion_publ_flag
P1 C16 C17 C18 -179.92(15) . . . . ?
P1 C21 C22 C23 179.19(17) . . . . ?
P1 C27 C28 C29 -179.30(16) . . . . ?
P1 C27 C32 C31 178.33(19) . . . . ?
O1 S1 C33 F2 -179.21(14) . . . . ?
O1 S1 C33 F1 60.49(16) . . . . ?
O1 S1 C33 F3 -59.66(16) . . . . ?
O2 S1 C33 F2 60.32(16) . . . . ?
O2 S1 C33 F1 -59.98(16) . . . . ?
O2 S1 C33 F3 179.87(14) . . . . ?
O3 S1 C33 F2 -59.94(16) . . . . ?
O3 S1 C33 F1 179.76(14) . . . . ?
O3 S1 C33 F3 59.61(16) . . . . ?
N1 C4 C11 C12 -178.86(16) . . . . ?
N1 C2 C7 C8 -177.81(17) . . . . ?
C5 C4 C11 C12 1.4(3) . . . . ?
C5 C14 C13 C12 0.4(3) . . . . ?
C4 N1 C2 C3 -1.6(2) . . . . ?
C4 N1 C2 C7 177.59(16) . . . . ?
C4 C5 C6 C3 -1.4(2) . . . . ?
C4 C5 C6 C15 -177.97(15) . . . . ?
C4 C5 C14 C13 1.0(3) . . . . ?
C4 C11 C12 C13 0.0(3) . . . . ?
C3 C2 C7 C8 1.4(3) . . . . ?
C3 C10 C9 C8 0.4(3) . . . . ?
C11 C12 C13 C14 -0.9(3) . . . . ?
C15 C16 C17 C18 0.3(3) . . . . ?
C15 C20 C19 C18 -0.2(3) . . . . ?
C6 C5 C4 N1 -2.3(2) . . . . ?
C6 C5 C4 C11 177.42(15) . . . . ?
C6 C5 C14 C13 -178.29(17) . . . . ?
C6 C3 C2 N1 -2.2(2) . . . . ?
C6 C3 C2 C7 178.57(16) . . . . ?
C6 C3 C10 C9 -179.50(18) . . . . ?
C6 C15 C16 P1 -0.5(2) . . . . ?
C6 C15 C16 C17 179.30(17) . . . . ?
C6 C15 C20 C19 -179.36(17) . . . . ?
C2 N1 C4 C5 3.9(2) . . . . ?
C2 N1 C4 C11 -175.86(16) . . . . ?
C2 C3 C6 C5 3.6(3) . . . . ?
C2 C3 C6 C15 -179.83(15) . . . . ?
C2 C3 C10 C9 1.7(3) . . . . ?
C2 C7 C8 C9 0.7(3) . . . . ?
C16 P1 C21 C26 -13.21(18) . . . . ?
C16 P1 C21 C22 166.75(15) . . . . ?
C16 P1 C27 C28 101.21(18) . . . . ?
C16 P1 C27 C32 -79.51(18) . . . . ?
C16 C15 C6 C5 -98.9(2) . . . . ?
C16 C15 C6 C3 84.6(2) . . . . ?
C16 C15 C20 C19 0.9(3) . . . . ?
C16 C17 C18 C19 0.3(3) . . . . ?
C7 C8 C9 C10 -1.7(3) . . . . ?
C17 C18 C19 C20 -0.4(3) . . . . ?
C26 C21 C22 C23 -0.8(3) . . . . ?
C26 C25 C24 C23 -0.3(3) . . . . ?
C14 C5 C4 N1 178.37(15) . . . . ?
C14 C5 C4 C11 -1.9(2) . . . . ?
C14 C5 C6 C3 177.89(16) . . . . ?
C14 C5 C6 C15 1.3(3) . . . . ?
C21 P1 C16 C15 -99.20(15) . . . . ?
C21 P1 C16 C17 81.06(17) . . . . ?
C21 P1 C27 C28 -3.78(19) . . . . ?
C21 P1 C27 C32 175.51(17) . . . . ?
C21 C26 C25 C24 1.1(3) . . . . ?
C21 C22 C23 C24 1.6(3) . . . . ?
C10 C3 C6 C5 -175.18(16) . . . . ?
C10 C3 C6 C15 1.4(3) . . . . ?
C10 C3 C2 N1 176.66(16) . . . . ?
C10 C3 C2 C7 -2.6(2) . . . . ?
C20 C15 C6 C5 81.4(2) . . . . ?
C20 C15 C6 C3 -95.2(2) . . . . ?
C20 C15 C16 P1 179.31(14) . . . . ?
C20 C15 C16 C17 -0.9(3) . . . . ?
C25 C26 C21 P1 179.51(15) . . . . ?
C25 C26 C21 C22 -0.4(3) . . . . ?
C25 C24 C23 C22 -1.0(3) . . . . ?
C1 N1 C4 C5 179.85(15) . . . . ?
C1 N1 C4 C11 0.1(2) . . . . ?
C1 N1 C2 C3 -177.65(16) . . . . ?
C1 N1 C2 C7 1.6(2) . . . . ?
C27 P1 C16 C15 156.32(15) . . . . ?
C27 P1 C16 C17 -23.42(18) . . . . ?
C27 P1 C21 C26 90.74(17) . . . . ?
C27 P1 C21 C22 -89.30(17) . . . . ?
C27 C28 C29 C30 0.5(3) . . . . ?
C27 C32 C31 C30 1.4(4) . . . . ?
C28 C27 C32 C31 -2.3(3) . . . . ?
C28 C29 C30 C31 -1.5(4) . . . . ?
C29 C30 C31 C32 0.6(4) . . . . ?
C32 C27 C28 C29 1.4(3) . . . . ?
